data_7026401
loop_
_publ_author_name
'Junold, Konstantin'
'Burschka, Christian'
'Bertermann, R\"udiger'
'Tacke, Reinhold'

_publ_section_title
;
 Novel neutral hexacoordinate silicon(IV) complexes with two bidentate
 monoanionic benzamidinato ligands.
;
_journal_issue 39
_journal_name_full 'Dalton transactions (Cambridge, England : 2003)'
_journal_page_first 9401
_journal_page_last 9413
_journal_paper_doi 10.1039/c0dt00391c
_journal_volume 39
_journal_year 2010
_chemical_formula_moiety 'C28 H38 N6 Si'
_chemical_formula_sum 'C28 H38 N6 Si'
_chemical_formula_weight 486.73
_chemical_name_systematic
;
?
;
_space_group_IT_number 14
_symmetry_cell_setting monoclinic
_symmetry_space_group_name_Hall '-P 2ybc'
_symmetry_space_group_name_H-M 'P 1 21/c 1'
_atom_sites_solution_hydrogens geom
_atom_sites_solution_primary direct
_atom_sites_solution_secondary difmap
_audit_creation_method SHELXL-97
_cell_angle_alpha 90.00
_cell_angle_beta 95.40(3)
_cell_angle_gamma 90.00
_cell_formula_units_Z 4
_cell_length_a 9.6880(19)
_cell_length_b 18.094(4)
_cell_length_c 16.310(3)
_cell_measurement_reflns_used 3884
_cell_measurement_temperature 183(2)
_cell_measurement_theta_max 25.7
_cell_measurement_theta_min 5.05
_cell_volume 2846.4(10)
_computing_cell_refinement Stoe-IPDS
_computing_data_collection Stoe-IPDS
_computing_data_reduction Stoe-IPDS
_computing_molecular_graphics Ortep/Povray
_computing_publication_material Bruker-SHELXTL
_computing_structure_refinement 'SHELXL-97 (Sheldrick, 2008)'
_computing_structure_solution 'SHELXS-97 (Sheldrick, 2008)'
_diffrn_ambient_temperature 183(2)
_diffrn_measured_fraction_theta_full 0.988
_diffrn_measured_fraction_theta_max 0.988
_diffrn_measurement_device_type image_plate_Stoe-IPDS
_diffrn_measurement_method omega_scan
_diffrn_radiation_monochromator graphite
_diffrn_radiation_source 'fine-focus sealed tube'
_diffrn_radiation_type MoK\a
_diffrn_radiation_wavelength 0.71073
_diffrn_reflns_av_R_equivalents 0.0646
_diffrn_reflns_av_sigmaI/netI 0.0460
_diffrn_reflns_limit_h_max 13
_diffrn_reflns_limit_h_min -13
_diffrn_reflns_limit_k_max 24
_diffrn_reflns_limit_k_min -24
_diffrn_reflns_limit_l_max 22
_diffrn_reflns_limit_l_min -22
_diffrn_reflns_number 37540
_diffrn_reflns_theta_full 29.15
_diffrn_reflns_theta_max 29.15
_diffrn_reflns_theta_min 2.39
_exptl_absorpt_coefficient_mu 0.109
_exptl_absorpt_correction_T_max 1.0069
_exptl_absorpt_correction_T_min 0.9121
_exptl_absorpt_correction_type multi-scan
_exptl_absorpt_process_details
;
[c.f. r.h. blessing, acta cryst. (1995), a51, 33-38]
;
_exptl_crystal_colour colorless
_exptl_crystal_density_diffrn 1.136
_exptl_crystal_density_method 'not measured'
_exptl_crystal_description long_prism
_exptl_crystal_F_000 1048
_exptl_crystal_size_max .4
_exptl_crystal_size_mid .2
_exptl_crystal_size_min .2
_refine_diff_density_max 0.298
_refine_diff_density_min -0.320
_refine_diff_density_rms 0.044
_refine_ls_extinction_method none
_refine_ls_goodness_of_fit_ref 1.037
_refine_ls_hydrogen_treatment constr
_refine_ls_matrix_type full
_refine_ls_number_parameters 324
_refine_ls_number_reflns 7599
_refine_ls_number_restraints 0
_refine_ls_restrained_S_all 1.037
_refine_ls_R_factor_all 0.0656
_refine_ls_R_factor_gt 0.0411
_refine_ls_shift/su_max 0.001
_refine_ls_shift/su_mean 0.000
_refine_ls_structure_factor_coef Fsqd
_refine_ls_weighting_details 'calc w=1/[\s^2^(Fo^2^)+(0.0573P)^2^+0.1377P] where P=(Fo^2^+2Fc^2^)/3'
_refine_ls_weighting_scheme calc
_refine_ls_wR_factor_gt 0.1002
_refine_ls_wR_factor_ref 0.1081
_reflns_number_gt 5301
_reflns_number_total 7599
_reflns_threshold_expression >2sigma(I)
_cod_data_source_file c0dt00391c.txt
_cod_data_source_block jun06u
_cod_original_sg_symbol_H-M P21/c
_cod_database_code 7026401

loop_
_symmetry_equiv_pos_as_xyz
'x, y, z'
'-x, y+1/2, -z+1/2'
'-x, -y, -z'
'x, -y-1/2, z-1/2'

loop_
_atom_site_label
_atom_site_type_symbol
_atom_site_fract_x
_atom_site_fract_y
_atom_site_fract_z
_atom_site_U_iso_or_equiv
_atom_site_adp_type
_atom_site_occupancy
_atom_site_symmetry_multiplicity
_atom_site_calc_flag
_atom_site_refinement_flags
C30 C 0.90648(13) 0.21237(7) 0.64674(8) 0.0271(3) Uani 1 1 d .
C29 C 0.66607(13) 0.21414(7) 0.72536(8) 0.0279(3) Uani 1 1 d .
C1 C 1.05337(12) 0.23696(7) 0.82199(7) 0.0237(2) Uani 1 1 d .
C2 C 1.17638(12) 0.27646(7) 0.86284(8) 0.0258(3) Uani 1 1 d .
C7 C 1.28374(13) 0.29657(8) 0.81620(9) 0.0305(3) Uani 1 1 d .
H7 H 1.2790 0.2842 0.7594 0.037 Uiso 1 1 calc R
C6 C 1.39775(14) 0.33477(9) 0.85294(11) 0.0399(3) Uani 1 1 d .
H6 H 1.4699 0.3496 0.8209 0.048 Uiso 1 1 calc R
C5 C 1.40640(15) 0.35127(10) 0.93585(11) 0.0460(4) Uani 1 1 d .
H5 H 1.4853 0.3766 0.9609 0.055 Uiso 1 1 calc R
C4 C 1.30049(17) 0.33099(10) 0.98276(10) 0.0470(4) Uani 1 1 d .
H4 H 1.3074 0.3421 1.0399 0.056 Uiso 1 1 calc R
C3 C 1.18376(15) 0.29436(9) 0.94637(9) 0.0369(3) Uani 1 1 d .
H3 H 1.1099 0.2817 0.9781 0.044 Uiso 1 1 calc R
C12 C 0.83061(18) 0.37936(8) 0.73852(10) 0.0421(4) Uani 1 1 d .
H12A H 0.8924 0.3706 0.6953 0.063 Uiso 1 1 calc R
H12B H 0.8190 0.4327 0.7459 0.063 Uiso 1 1 calc R
H12C H 0.7401 0.3567 0.7226 0.063 Uiso 1 1 calc R
C11 C 0.89351(13) 0.34510(7) 0.81935(8) 0.0280(3) Uani 1 1 d .
H11 H 0.9825 0.3714 0.8361 0.034 Uiso 1 1 calc R
C13 C 0.79935(18) 0.35502(9) 0.88779(10) 0.0438(4) Uani 1 1 d .
H13A H 0.7125 0.3281 0.8739 0.066 Uiso 1 1 calc R
H13B H 0.7792 0.4077 0.8942 0.066 Uiso 1 1 calc R
H13C H 0.8455 0.3357 0.9394 0.066 Uiso 1 1 calc R
C10 C 1.23996(16) 0.11062(9) 0.72702(11) 0.0429(4) Uani 1 1 d .
H10A H 1.1826 0.1163 0.6746 0.064 Uiso 1 1 calc R
H10B H 1.2930 0.0646 0.7263 0.064 Uiso 1 1 calc R
H10C H 1.3040 0.1525 0.7349 0.064 Uiso 1 1 calc R
C8 C 1.14704(13) 0.10834(8) 0.79754(9) 0.0307(3) Uani 1 1 d .
H8 H 1.0918 0.0617 0.7902 0.037 Uiso 1 1 calc R
C9 C 1.23037(17) 0.10236(10) 0.88141(11) 0.0464(4) Uani 1 1 d .
H9A H 1.2968 0.1432 0.8881 0.070 Uiso 1 1 calc R
H9B H 1.2805 0.0552 0.8850 0.070 Uiso 1 1 calc R
H9C H 1.1674 0.1048 0.9249 0.070 Uiso 1 1 calc R
C14 C 0.78097(12) 0.06870(7) 0.80504(8) 0.0240(2) Uani 1 1 d .
C15 C 0.73024(13) -0.00299(7) 0.83495(8) 0.0262(3) Uani 1 1 d .
C20 C 0.59039(14) -0.01248(9) 0.84585(10) 0.0395(3) Uani 1 1 d .
H20 H 0.5261 0.0263 0.8324 0.047 Uiso 1 1 calc R
C19 C 0.54570(17) -0.07908(10) 0.87653(11) 0.0491(4) Uani 1 1 d .
H19 H 0.4502 -0.0859 0.8833 0.059 Uiso 1 1 calc R
C18 C 0.63841(19) -0.13551(9) 0.89727(10) 0.0450(4) Uani 1 1 d .
H18 H 0.6069 -0.1805 0.9191 0.054 Uiso 1 1 calc R
C17 C 0.77686(18) -0.12647(8) 0.88629(9) 0.0401(3) Uani 1 1 d .
H17 H 0.8407 -0.1653 0.9004 0.048 Uiso 1 1 calc R
C16 C 0.82293(14) -0.06051(8) 0.85460(9) 0.0334(3) Uani 1 1 d .
H16 H 0.9181 -0.0547 0.8463 0.040 Uiso 1 1 calc R
C22 C 0.91148(17) 0.02285(9) 0.60955(10) 0.0423(4) Uani 1 1 d .
H22A H 0.9336 0.0704 0.5851 0.064 Uiso 1 1 calc R
H22B H 0.8912 -0.0137 0.5658 0.064 Uiso 1 1 calc R
H22C H 0.9908 0.0061 0.6467 0.064 Uiso 1 1 calc R
C21 C 0.78526(14) 0.03181(8) 0.65788(8) 0.0311(3) Uani 1 1 d .
H21 H 0.7617 -0.0178 0.6797 0.037 Uiso 1 1 calc R
C23 C 0.65979(18) 0.05934(11) 0.60194(11) 0.0493(4) Uani 1 1 d .
H23A H 0.5780 0.0605 0.6330 0.074 Uiso 1 1 calc R
H23B H 0.6426 0.0259 0.5548 0.074 Uiso 1 1 calc R
H23C H 0.6785 0.1092 0.5823 0.074 Uiso 1 1 calc R
C25 C 0.64484(17) 0.16919(11) 0.95148(11) 0.0478(4) Uani 1 1 d .
H25A H 0.6088 0.2060 0.9109 0.072 Uiso 1 1 calc R
H25B H 0.6461 0.1901 1.0070 0.072 Uiso 1 1 calc R
H25C H 0.5853 0.1253 0.9473 0.072 Uiso 1 1 calc R
C24 C 0.79181(14) 0.14759(8) 0.93478(8) 0.0296(3) Uani 1 1 d .
H24 H 0.8510 0.1922 0.9474 0.036 Uiso 1 1 calc R
C26 C 0.84929(19) 0.08686(9) 0.99342(9) 0.0435(4) Uani 1 1 d .
H26A H 0.7859 0.0446 0.9897 0.065 Uiso 1 1 calc R
H26B H 0.8585 0.1058 1.0500 0.065 Uiso 1 1 calc R
H26C H 0.9404 0.0713 0.9783 0.065 Uiso 1 1 calc R
N6 N 0.93935(14) 0.23329(8) 0.58496(8) 0.0398(3) Uani 1 1 d .
N5 N 0.55310(12) 0.23081(8) 0.70729(9) 0.0441(3) Uani 1 1 d .
N1 N 0.92598(10) 0.26670(6) 0.80768(6) 0.0231(2) Uani 1 1 d .
N2 N 1.04641(10) 0.16918(6) 0.79120(7) 0.0248(2) Uani 1 1 d .
N4 N 0.79994(10) 0.13095(6) 0.84719(6) 0.0241(2) Uani 1 1 d .
N3 N 0.81601(10) 0.08170(6) 0.72851(6) 0.0247(2) Uani 1 1 d .
Si Si 0.85546(3) 0.181147(19) 0.75390(2) 0.02148(8) Uani 1 1 d .

loop_
_atom_site_aniso_label
_atom_site_aniso_U_11
_atom_site_aniso_U_22
_atom_site_aniso_U_33
_atom_site_aniso_U_23
_atom_site_aniso_U_13
_atom_site_aniso_U_12
C30 0.0294(6) 0.0260(6) 0.0263(6) 0.0022(5) 0.0040(5) -0.0004(5)
C29 0.0261(6) 0.0264(7) 0.0311(6) 0.0043(5) 0.0022(5) -0.0006(5)
C1 0.0226(5) 0.0264(6) 0.0225(6) 0.0038(5) 0.0040(4) -0.0001(4)
C2 0.0224(5) 0.0270(6) 0.0276(6) 0.0020(5) 0.0009(4) 0.0007(5)
C7 0.0260(6) 0.0345(7) 0.0311(7) 0.0024(6) 0.0031(5) -0.0021(5)
C6 0.0255(6) 0.0416(9) 0.0526(9) 0.0007(7) 0.0038(6) -0.0057(6)
C5 0.0303(7) 0.0460(9) 0.0592(10) -0.0133(8) -0.0091(7) -0.0045(6)
C4 0.0468(9) 0.0568(11) 0.0355(8) -0.0138(8) -0.0055(7) 0.0002(7)
C3 0.0351(7) 0.0454(9) 0.0306(7) -0.0032(6) 0.0047(5) -0.0011(6)
C12 0.0566(9) 0.0268(7) 0.0419(8) 0.0076(6) -0.0004(7) 0.0020(6)
C11 0.0266(6) 0.0220(6) 0.0352(7) -0.0014(5) 0.0018(5) 0.0002(5)
C13 0.0533(9) 0.0369(9) 0.0434(9) -0.0012(7) 0.0153(7) 0.0132(7)
C10 0.0389(7) 0.0423(9) 0.0496(9) -0.0016(7) 0.0154(6) 0.0081(6)
C8 0.0271(6) 0.0279(7) 0.0373(7) 0.0019(6) 0.0043(5) 0.0051(5)
C9 0.0424(8) 0.0464(10) 0.0485(9) 0.0076(8) -0.0053(7) 0.0134(7)
C14 0.0213(5) 0.0252(6) 0.0251(6) 0.0039(5) -0.0008(4) -0.0006(4)
C15 0.0285(6) 0.0255(6) 0.0238(6) 0.0023(5) -0.0008(5) -0.0047(5)
C20 0.0293(6) 0.0416(8) 0.0467(9) 0.0115(7) -0.0015(6) -0.0066(6)
C19 0.0393(8) 0.0539(10) 0.0534(10) 0.0120(8) 0.0010(7) -0.0211(7)
C18 0.0664(10) 0.0333(8) 0.0348(8) 0.0061(6) 0.0013(7) -0.0217(7)
C17 0.0607(9) 0.0254(7) 0.0338(7) 0.0042(6) 0.0026(7) 0.0016(6)
C16 0.0359(7) 0.0294(7) 0.0349(7) 0.0033(6) 0.0042(5) 0.0016(5)
C22 0.0572(9) 0.0351(8) 0.0356(8) -0.0070(6) 0.0086(7) 0.0040(7)
C21 0.0400(7) 0.0262(7) 0.0259(6) -0.0010(5) -0.0025(5) -0.0036(5)
C23 0.0515(9) 0.0512(10) 0.0409(9) -0.0076(8) -0.0170(7) 0.0011(7)
C25 0.0473(9) 0.0532(11) 0.0461(9) 0.0013(8) 0.0213(7) 0.0056(7)
C24 0.0357(6) 0.0296(7) 0.0242(6) 0.0006(5) 0.0068(5) -0.0028(5)
C26 0.0621(10) 0.0424(9) 0.0252(7) 0.0034(6) -0.0014(7) 0.0017(7)
N6 0.0496(7) 0.0381(7) 0.0332(6) 0.0064(5) 0.0116(5) -0.0012(6)
N5 0.0294(6) 0.0442(8) 0.0578(8) 0.0068(7) -0.0005(5) 0.0050(5)
N1 0.0205(4) 0.0219(5) 0.0272(5) 0.0012(4) 0.0032(4) -0.0005(4)
N2 0.0217(5) 0.0247(5) 0.0281(5) 0.0013(4) 0.0022(4) 0.0014(4)
N4 0.0259(5) 0.0238(5) 0.0228(5) 0.0027(4) 0.0033(4) -0.0026(4)
N3 0.0280(5) 0.0224(5) 0.0234(5) 0.0015(4) 0.0008(4) -0.0026(4)
Si 0.02075(15) 0.02147(16) 0.02236(16) 0.00268(13) 0.00267(11) -0.00028(12)

loop_
_atom_type_symbol
_atom_type_description
_atom_type_scat_dispersion_real
_atom_type_scat_dispersion_imag
_atom_type_scat_source
C C 0.0033 0.0016 'International Tables Vol C Tables 4.2.6.8 and 6.1.1.4'
H H 0.0000 0.0000 'International Tables Vol C Tables 4.2.6.8 and 6.1.1.4'
N N 0.0061 0.0033 'International Tables Vol C Tables 4.2.6.8 and 6.1.1.4'
Si Si 0.0817 0.0704 'International Tables Vol C Tables 4.2.6.8 and 6.1.1.4'

loop_
_geom_angle_atom_site_label_1
_geom_angle_atom_site_label_2
_geom_angle_atom_site_label_3
_geom_angle
N6 C30 Si 177.18(13)
N5 C29 Si 177.23(13)
N2 C1 N1 106.93(10)
N2 C1 C2 128.54(11)
N1 C1 C2 124.51(11)
N2 C1 Si 54.06(6)
N1 C1 Si 52.87(6)
C2 C1 Si 176.70(9)
C7 C2 C3 120.00(12)
C7 C2 C1 119.15(12)
C3 C2 C1 120.84(12)
C6 C7 C2 119.88(13)
C5 C6 C7 120.17(14)
C6 C5 C4 120.26(14)
C5 C4 C3 120.25(15)
C4 C3 C2 119.40(14)
N1 C11 C13 111.13(11)
N1 C11 C12 110.62(11)
C13 C11 C12 111.56(12)
N2 C8 C9 114.11(12)
N2 C8 C10 111.20(12)
C9 C8 C10 112.19(12)
N4 C14 N3 107.36(11)
N4 C14 C15 127.34(11)
N3 C14 C15 125.30(12)
N4 C14 Si 54.01(6)
N3 C14 Si 53.38(6)
C15 C14 Si 178.03(9)
C16 C15 C20 119.49(13)
C16 C15 C14 120.14(11)
C20 C15 C14 120.34(12)
C19 C20 C15 119.50(15)
C18 C19 C20 120.80(15)
C17 C18 C19 119.90(14)
C18 C17 C16 120.00(15)
C17 C16 C15 120.30(14)
N3 C21 C22 110.90(11)
N3 C21 C23 110.93(12)
C22 C21 C23 110.88(13)
N4 C24 C25 111.24(12)
N4 C24 C26 114.32(12)
C25 C24 C26 111.35(13)
C1 N1 C11 124.57(10)
C1 N1 Si 92.22(8)
C11 N1 Si 141.65(8)
C1 N2 C8 131.14(10)
C1 N2 Si 91.67(7)
C8 N2 Si 136.60(9)
C14 N4 C24 131.45(11)
C14 N4 Si 91.54(8)
C24 N4 Si 136.76(9)
C14 N3 C21 124.68(11)
C14 N3 Si 91.54(8)
C21 N3 Si 141.48(9)
N1 Si N3 162.07(5)
N1 Si N4 97.97(5)
N3 Si N4 69.52(5)
N1 Si N2 69.17(5)
N3 Si N2 97.64(5)
N4 Si N2 91.69(5)
N1 Si C29 98.77(5)
N3 Si C29 94.22(5)
N4 Si C29 90.38(6)
N2 Si C29 167.94(6)
N1 Si C30 93.92(5)
N3 Si C30 98.28(5)
N4 Si C30 167.79(5)
N2 Si C30 89.93(6)
C29 Si C30 90.54(6)
N1 Si C14 131.46(5)
N3 Si C14 35.08(5)
N4 Si C14 34.45(5)
N2 Si C14 96.33(5)
C29 Si C14 92.10(5)
C30 Si C14 133.35(5)
N1 Si C1 34.91(4)
N3 Si C1 130.98(5)
N4 Si C1 96.15(5)
N2 Si C1 34.27(5)
C29 Si C1 133.67(5)
C30 Si C1 91.99(5)
C14 Si C1 118.07(4)

loop_
_geom_bond_atom_site_label_1
_geom_bond_atom_site_label_2
_geom_bond_distance
C30 N6 1.1491(18)
C30 Si 1.9444(14)
C29 N5 1.1467(17)
C29 Si 1.9440(13)
C1 N2 1.3245(17)
C1 N1 1.3465(15)
C1 C2 1.4919(17)
C1 Si 2.3514(13)
C2 C7 1.3935(18)
C2 C3 1.3956(19)
C7 C6 1.3901(19)
C6 C5 1.380(2)
C5 C4 1.386(3)
C4 C3 1.394(2)
C12 C11 1.531(2)
C11 N1 1.4692(17)
C11 C13 1.517(2)
C10 C8 1.526(2)
C8 N2 1.4676(16)
C8 C9 1.525(2)
C14 N4 1.3234(17)
C14 N3 1.3446(16)
C14 C15 1.4856(18)
C14 Si 2.3386(13)
C15 C16 1.3922(19)
C15 C20 1.3936(19)
C20 C19 1.390(2)
C19 C18 1.381(3)
C18 C17 1.380(2)
C17 C16 1.391(2)
C22 C21 1.525(2)
C21 N3 1.4719(17)
C21 C23 1.533(2)
C25 C24 1.526(2)
C24 N4 1.4694(16)
C24 C26 1.527(2)
N1 Si 1.8761(11)
N2 Si 1.9046(11)
N4 Si 1.8930(11)
N3 Si 1.8776(12)

loop_
_geom_torsion_atom_site_label_1
_geom_torsion_atom_site_label_2
_geom_torsion_atom_site_label_3
_geom_torsion_atom_site_label_4
_geom_torsion
N2 C1 C2 C7 68.11(18)
N1 C1 C2 C7 -109.83(15)
Si C1 C2 C7 -73.1(16)
N2 C1 C2 C3 -112.93(16)
N1 C1 C2 C3 69.13(18)
Si C1 C2 C3 105.9(16)
C3 C2 C7 C6 -0.3(2)
C1 C2 C7 C6 178.65(13)
C2 C7 C6 C5 1.6(2)
C7 C6 C5 C4 -1.1(3)
C6 C5 C4 C3 -0.6(3)
C5 C4 C3 C2 1.8(3)
C7 C2 C3 C4 -1.4(2)
C1 C2 C3 C4 179.70(14)
N4 C14 C15 C16 -103.21(16)
N3 C14 C15 C16 76.95(17)
Si C14 C15 C16 124(3)
N4 C14 C15 C20 74.91(18)
N3 C14 C15 C20 -104.93(16)
Si C14 C15 C20 -58(3)
C16 C15 C20 C19 0.3(2)
C14 C15 C20 C19 -177.83(14)
C15 C20 C19 C18 0.8(3)
C20 C19 C18 C17 -1.1(3)
C19 C18 C17 C16 0.2(2)
C18 C17 C16 C15 0.9(2)
C20 C15 C16 C17 -1.2(2)
C14 C15 C16 C17 176.96(13)
N2 C1 N1 C11 -169.26(11)
C2 C1 N1 C11 9.06(19)
Si C1 N1 C11 -168.47(14)
N2 C1 N1 Si -0.79(10)
C2 C1 N1 Si 177.52(11)
C13 C11 N1 C1 -114.62(14)
C12 C11 N1 C1 120.88(14)
C13 C11 N1 Si 84.17(17)
C12 C11 N1 Si -40.34(19)
N1 C1 N2 C8 -171.42(12)
C2 C1 N2 C8 10.4(2)
Si C1 N2 C8 -172.20(16)
N1 C1 N2 Si 0.78(10)
C2 C1 N2 Si -177.45(12)
C9 C8 N2 C1 37.3(2)
C10 C8 N2 C1 -90.82(17)
C9 C8 N2 Si -131.31(13)
C10 C8 N2 Si 100.56(14)
N3 C14 N4 C24 -173.22(12)
C15 C14 N4 C24 6.9(2)
Si C14 N4 C24 -174.87(15)
N3 C14 N4 Si 1.65(9)
C15 C14 N4 Si -178.21(11)
C25 C24 N4 C14 -88.74(17)
C26 C24 N4 C14 38.43(18)
C25 C24 N4 Si 98.75(14)
C26 C24 N4 Si -134.07(12)
N4 C14 N3 C21 -167.70(11)
C15 C14 N3 C21 12.17(18)
Si C14 N3 C21 -166.03(13)
N4 C14 N3 Si -1.67(9)
C15 C14 N3 Si 178.20(10)
C22 C21 N3 C14 -134.99(13)
C23 C21 N3 C14 101.32(15)
C22 C21 N3 Si 67.80(17)
C23 C21 N3 Si -55.88(19)
C1 N1 Si N3 45.00(18)
C11 N1 Si N3 -150.39(15)
C1 N1 Si N4 89.34(8)
C11 N1 Si N4 -106.04(14)
C1 N1 Si N2 0.56(7)
C11 N1 Si N2 165.18(15)
C1 N1 Si C29 -179.03(8)
C11 N1 Si C29 -14.42(15)
C1 N1 Si C30 -87.87(8)
C11 N1 Si C30 76.74(14)
C1 N1 Si C14 80.26(9)
C11 N1 Si C14 -115.13(14)
C11 N1 Si C1 164.61(18)
C14 N3 Si N1 48.83(18)
C21 N3 Si N1 -149.76(15)
C14 N3 Si N4 1.19(7)
C21 N3 Si N4 162.60(15)
C14 N3 Si N2 90.14(8)
C21 N3 Si N2 -108.44(14)
C14 N3 Si C29 -87.64(8)
C21 N3 Si C29 73.77(14)
C14 N3 Si C30 -178.81(7)
C21 N3 Si C30 -17.40(14)
C21 N3 Si C14 161.41(18)
C14 N3 Si C1 81.23(9)
C21 N3 Si C1 -117.35(13)
C14 N4 Si N1 -167.93(7)
C24 N4 Si N1 6.46(12)
C14 N4 Si N3 -1.21(7)
C24 N4 Si N3 173.18(13)
C14 N4 Si N2 -98.73(7)
C24 N4 Si N2 75.66(12)
C14 N4 Si C29 93.16(8)
C24 N4 Si C29 -92.46(13)
C14 N4 Si C30 -1.2(3)
C24 N4 Si C30 173.2(2)
C24 N4 Si C14 174.39(16)
C14 N4 Si C1 -132.79(7)
C24 N4 Si C1 41.59(12)
C1 N2 Si N1 -0.57(7)
C8 N2 Si N1 170.87(14)
C1 N2 Si N3 -168.02(7)
C8 N2 Si N3 3.43(13)
C1 N2 Si N4 -98.46(8)
C8 N2 Si N4 72.99(13)
C1 N2 Si C29 1.4(3)
C8 N2 Si C29 172.8(2)
C1 N2 Si C30 93.64(8)
C8 N2 Si C30 -94.91(13)
C1 N2 Si C14 -132.69(8)
C8 N2 Si C14 38.76(13)
C8 N2 Si C1 171.45(17)
N5 C29 Si N1 -176(100)
N5 C29 Si N3 -8(3)
N5 C29 Si N4 -78(3)
N5 C29 Si N2 -178(100)
N5 C29 Si C30 90(3)
N5 C29 Si C14 -43(3)
N5 C29 Si C1 -176(100)
N6 C30 Si N1 6(3)
N6 C30 Si N3 -161(3)
N6 C30 Si N4 -161(2)
N6 C30 Si N2 -63(3)
N6 C30 Si C29 105(3)
N6 C30 Si C14 -162(3)
N6 C30 Si C1 -29(3)
N4 C14 Si N1 16.04(9)
N3 C14 Si N1 -161.99(7)
C15 C14 Si N1 150(3)
N4 C14 Si N3 178.03(11)
C15 C14 Si N3 -48(3)
N3 C14 Si N4 -178.03(11)
C15 C14 Si N4 134(3)
N4 C14 Si N2 83.74(8)
N3 C14 Si N2 -94.29(8)
C15 C14 Si N2 -142(3)
N4 C14 Si C29 -87.61(8)
N3 C14 Si C29 94.35(8)
C15 C14 Si C29 46(3)
N4 C14 Si C30 179.65(8)
N3 C14 Si C30 1.62(10)
C15 C14 Si C30 -47(3)
N4 C14 Si C1 55.77(8)
N3 C14 Si C1 -122.26(8)
C15 C14 Si C1 -170(3)
N2 C1 Si N1 179.06(12)
C2 C1 Si N1 -38.2(16)
N2 C1 Si N3 15.82(10)
N1 C1 Si N3 -163.25(8)
C2 C1 Si N3 158.6(16)
N2 C1 Si N4 83.95(8)
N1 C1 Si N4 -95.12(8)
C2 C1 Si N4 -133.3(16)
N1 C1 Si N2 -179.06(12)
C2 C1 Si N2 142.7(16)
N2 C1 Si C29 -179.61(8)
N1 C1 Si C29 1.33(10)
C2 C1 Si C29 -36.9(16)
N2 C1 Si C30 -86.95(8)
N1 C1 Si C30 93.99(8)
C2 C1 Si C30 55.8(16)
N2 C1 Si C14 55.89(9)
N1 C1 Si C14 -123.18(8)
C2 C1 Si C14 -161.4(16)
